data_7120489
loop_
_publ_author_name
'Yu, Yan-Cheng'
'Kuang, Wen-Bin'
'Huang, Ri-Zhen'
'Fang, Yi-Lin'
'Zhang, Ye'
'Chen, Zhengfeng'
'Ma, Xian-li'

_publ_section_title
;
 Design, synthesis and pharmacological evaluation of new 2-oxo-quinoline
 derivatives containing \a-aminophosphonates as potential antitumor agents
;
_journal_name_full 'Med. Chem. Commun.'
_journal_paper_doi 10.1039/C7MD00098G
_journal_year 2017
_chemical_formula_moiety 'C22 H26 N2 O5 P'
_chemical_formula_sum 'C23 H26 N O5 P'
_chemical_formula_weight 427.42
_chemical_name_systematic
;
 ? 
;
_space_group_crystal_system monoclinic
_space_group_IT_number 14
_space_group_name_Hall '-P 2yn'
_space_group_name_H-M_alt 'P 1 21/n 1'
_symmetry_space_group_name_Hall '-P 2yn'
_symmetry_space_group_name_H-M 'P 1 21/n 1'
_atom_sites_solution_hydrogens geom
_atom_sites_solution_primary direct
_atom_sites_solution_secondary difmap
_audit_creation_date 2015-12-15
_audit_creation_method
;
  Olex2 1.1
  (compiled 2011.02.15 svn.r1672, GUI svn.r3494)
;
_audit_update_record
;
2017-02-06 deposited with the CCDC.
2017-03-30 downloaded from the CCDC.
;
_cell_angle_alpha 90.00
_cell_angle_beta 99.29(2)
_cell_angle_gamma 90.00
_cell_formula_units_Z 4
_cell_length_a 8.405(2)
_cell_length_b 16.660(3)
_cell_length_c 16.156(3)
_cell_measurement_temperature 293(2)
_cell_volume 2232.6(8)
_computing_molecular_graphics
;
O. V. Dolomanov, L. J. Bourhis, R. J. Gildea, J. A. K. Howard and H. Puschmann,
OLEX2: a complete structure solution, refinement and analysis program.
J. Appl. Cryst. (2009). 42, 339-341.
;
_computing_publication_material
;
O. V. Dolomanov, L. J. Bourhis, R. J. Gildea, J. A. K. Howard and H. Puschmann,
OLEX2: a complete structure solution, refinement and analysis program.
J. Appl. Cryst. (2009). 42, 339-341.
;
_computing_structure_refinement 'SHELXL-97 (Sheldrick, 1997)'
_computing_structure_solution 'SHELXS-97 (Sheldrick, 1990)'
_diffrn_ambient_temperature 293(2)
_diffrn_measured_fraction_theta_full 0.701
_diffrn_measured_fraction_theta_max 0.701
_diffrn_radiation_monochromator graphite
_diffrn_radiation_type MoK\a
_diffrn_radiation_wavelength 0.71073
_diffrn_reflns_av_R_equivalents 0.0334
_diffrn_reflns_av_unetI/netI 0.1002
_diffrn_reflns_limit_h_max 10
_diffrn_reflns_limit_h_min -7
_diffrn_reflns_limit_k_max 16
_diffrn_reflns_limit_k_min -19
_diffrn_reflns_limit_l_max 7
_diffrn_reflns_limit_l_min -19
_diffrn_reflns_number 4355
_diffrn_reflns_theta_full 26.37
_diffrn_reflns_theta_max 26.37
_diffrn_reflns_theta_min 3.47
_diffrn_source 'fine-focus sealed tube'
_exptl_absorpt_coefficient_mu 0.156
_exptl_absorpt_correction_T_max 0.9845
_exptl_absorpt_correction_T_min 0.9531
_exptl_crystal_density_diffrn 1.272
_exptl_crystal_density_method 'not measured'
_exptl_crystal_F_000 904
_exptl_crystal_size_max 0.31
_exptl_crystal_size_mid 0.22
_exptl_crystal_size_min 0.10
_refine_diff_density_max 0.192
_refine_diff_density_min -0.190
_refine_diff_density_rms 0.042
_refine_ls_extinction_method none
_refine_ls_goodness_of_fit_ref 1.023
_refine_ls_hydrogen_treatment mixed
_refine_ls_matrix_type full
_refine_ls_number_parameters 275
_refine_ls_number_reflns 3201
_refine_ls_number_restraints 0
_refine_ls_restrained_S_all 1.023
_refine_ls_R_factor_all 0.1627
_refine_ls_R_factor_gt 0.0725
_refine_ls_shift/su_max 0.018
_refine_ls_shift/su_mean 0.004
_refine_ls_structure_factor_coef Fsqd
_refine_ls_weighting_details 'calc w=1/[\s^2^(Fo^2^)+(0.0670P)^2^+0.7543P] where P=(Fo^2^+2Fc^2^)/3'
_refine_ls_weighting_scheme calc
_refine_ls_wR_factor_gt 0.1538
_refine_ls_wR_factor_ref 0.2195
_reflns_number_gt 1428
_reflns_number_total 3201
_reflns_threshold_expression >2sigma(I)
_cod_data_source_file c7md00098g2.cif
_cod_data_source_block 20151208-czf-zy-yyc-75
_cod_original_cell_volume 2232.5(9)
_cod_database_code 7120489

loop_
_space_group_symop_id
_space_group_symop_operation_xyz
1 'x, y, z'
2 '-x+1/2, y+1/2, -z+1/2'
3 '-x, -y, -z'
4 'x-1/2, -y-1/2, z-1/2'

loop_
_atom_site_label
_atom_site_type_symbol
_atom_site_fract_x
_atom_site_fract_y
_atom_site_fract_z
_atom_site_U_iso_or_equiv
_atom_site_adp_type
_atom_site_occupancy
_atom_site_symmetry_multiplicity
_atom_site_calc_flag
_atom_site_refinement_flags
P1 P 0.9076(2) 0.74629(11) 1.10281(14) 0.0810(7) Uani 1 1 d .
O1 O 1.1308(4) 0.6037(2) 0.2654(3) 0.0680(12) Uani 1 1 d .
O2 O 0.6026(4) 0.5314(2) 0.5992(3) 0.0630(11) Uani 1 1 d .
H2 H 0.6452 0.5141 0.6449 0.095 Uiso 1 1 calc R
O3 O 0.8381(5) 0.8116(2) 1.0481(3) 0.0926(16) Uani 1 1 d .
O4 O 0.7945(6) 0.6707(3) 1.1042(4) 0.1063(18) Uani 1 1 d .
O5 O 0.9592(7) 0.7685(3) 1.1985(3) 0.134(2) Uani 1 1 d .
N1 N 1.0006(5) 0.6476(2) 0.7216(3) 0.0529(12) Uani 1 1 d .
C1 C 1.2810(7) 0.6432(4) 0.2964(4) 0.081(2) Uani 1 1 d .
H1A H 1.3427 0.6489 0.2516 0.122 Uiso 1 1 calc R
H1B H 1.3408 0.6118 0.3407 0.122 Uiso 1 1 calc R
H1C H 1.2597 0.6953 0.3175 0.122 Uiso 1 1 calc R
C2 C 1.0271(6) 0.5937(3) 0.3217(4) 0.0526(15) Uani 1 1 d .
C3 C 0.8787(6) 0.5592(3) 0.2867(4) 0.0565(15) Uani 1 1 d .
H3 H 0.8580 0.5476 0.2297 0.068 Uiso 1 1 calc R
C4 C 0.7647(6) 0.5428(3) 0.3358(4) 0.0520(14) Uani 1 1 d .
H4 H 0.6655 0.5217 0.3119 0.062 Uiso 1 1 calc R
C5 C 0.7975(6) 0.5578(3) 0.4222(4) 0.0442(13) Uani 1 1 d .
N N 0.6865(4) 0.5387(2) 0.4741(3) 0.0485(12) Uani 1 1 d .
H H 0.5969 0.5171 0.4516 0.058 Uiso 1 1 calc R
C7 C 0.7104(6) 0.5519(3) 0.5570(4) 0.0481(14) Uani 1 1 d .
C8 C 0.8576(6) 0.5916(3) 0.5943(4) 0.0450(14) Uani 1 1 d .
C9 C 0.9688(6) 0.6096(3) 0.5452(4) 0.0484(14) Uani 1 1 d .
H9 H 1.0654 0.6331 0.5696 0.058 Uiso 1 1 calc R
C10 C 0.9427(5) 0.5937(2) 0.4578(4) 0.0417(13) Uani 1 1 d .
C11 C 1.0580(6) 0.6108(3) 0.4054(4) 0.0490(14) Uani 1 1 d .
H11 H 1.1560 0.6339 0.4282 0.059 Uiso 1 1 calc R
C12 C 0.8840(6) 0.6073(3) 0.6841(4) 0.0527(15) Uani 1 1 d .
H12 H 0.8106 0.5862 0.7156 0.063 Uiso 1 1 calc R
C13 C 1.0214(6) 0.6556(3) 0.8095(4) 0.0552(16) Uani 1 1 d .
C14 C 0.9812(7) 0.5984(3) 0.8647(4) 0.0636(17) Uani 1 1 d .
H14 H 0.9386 0.5495 0.8441 0.076 Uiso 1 1 calc R
C15 C 1.0036(7) 0.6130(3) 0.9491(4) 0.0677(17) Uani 1 1 d .
H15 H 0.9745 0.5739 0.9848 0.081 Uiso 1 1 calc R
C16 C 1.0683(7) 0.6846(4) 0.9828(4) 0.0634(17) Uani 1 1 d .
C17 C 1.1132(7) 0.7395(3) 0.9277(4) 0.0666(17) Uani 1 1 d .
H17 H 1.1592 0.7876 0.9486 0.080 Uiso 1 1 calc R
C18 C 1.0928(6) 0.7263(3) 0.8432(4) 0.0650(17) Uani 1 1 d .
H18 H 1.1267 0.7646 0.8080 0.078 Uiso 1 1 calc R
C19 C 1.0841(7) 0.7020(3) 1.0768(4) 0.0718(18) Uani 1 1 d .
H19A H 1.1746 0.7378 1.0934 0.086 Uiso 1 1 calc R
H19B H 1.1059 0.6523 1.1078 0.086 Uiso 1 1 calc R
C20 C 0.6229(16) 0.6745(6) 1.0819(8) 0.196(6) Uani 1 1 d .
H20A H 0.5810 0.7068 1.1234 0.235 Uiso 1 1 calc R
H20B H 0.5974 0.7021 1.0285 0.235 Uiso 1 1 calc R
C21 C 0.5462(12) 0.6047(8) 1.0756(9) 0.210(6) Uani 1 1 d .
H21A H 0.4415 0.6113 1.0424 0.315 Uiso 1 1 calc R
H21B H 0.5347 0.5861 1.1305 0.315 Uiso 1 1 calc R
H21C H 0.6069 0.5663 1.0492 0.315 Uiso 1 1 calc R
C22 C 0.9254(9) 0.8384(5) 1.2335(6) 0.106(3) Uani 1 1 d .
H22A H 0.8096 0.8418 1.2316 0.127 Uiso 1 1 calc R
H22B H 0.9569 0.8820 1.1999 0.127 Uiso 1 1 calc R
C23 C 1.0013(10) 0.8497(5) 1.3178(6) 0.126(3) Uani 1 1 d .
H23A H 1.1123 0.8338 1.3233 0.189 Uiso 1 1 calc R
H23B H 0.9479 0.8175 1.3543 0.189 Uiso 1 1 calc R
H23C H 0.9950 0.9052 1.3326 0.189 Uiso 1 1 calc R

loop_
_atom_site_aniso_label
_atom_site_aniso_U_11
_atom_site_aniso_U_22
_atom_site_aniso_U_33
_atom_site_aniso_U_23
_atom_site_aniso_U_13
_atom_site_aniso_U_12
P1 0.1054(15) 0.0867(13) 0.0484(15) -0.0003(10) 0.0050(10) 0.0283(11)
O1 0.066(2) 0.098(3) 0.043(3) 0.005(2) 0.018(2) -0.006(2)
O2 0.049(2) 0.096(3) 0.043(3) -0.001(2) 0.0043(19) -0.0017(19)
O3 0.108(3) 0.092(3) 0.073(4) 0.017(3) -0.001(3) 0.032(3)
O4 0.103(4) 0.123(4) 0.098(6) 0.022(3) 0.033(3) 0.019(3)
O5 0.249(7) 0.101(3) 0.046(5) -0.013(3) 0.005(4) 0.082(4)
N1 0.058(3) 0.067(3) 0.034(4) -0.007(2) 0.009(2) -0.008(2)
C1 0.066(4) 0.116(5) 0.065(6) 0.013(4) 0.018(3) -0.011(4)
C2 0.056(3) 0.060(3) 0.044(5) 0.004(3) 0.012(3) -0.002(2)
C3 0.064(4) 0.072(3) 0.033(4) -0.006(3) 0.007(3) 0.003(3)
C4 0.050(3) 0.069(3) 0.035(4) -0.006(3) 0.000(3) -0.004(2)
C5 0.047(3) 0.049(3) 0.037(4) 0.004(3) 0.008(3) 0.002(2)
N 0.041(2) 0.066(3) 0.038(4) -0.006(2) 0.002(2) -0.0079(18)
C7 0.043(3) 0.059(3) 0.042(4) 0.002(3) 0.006(3) 0.004(2)
C8 0.047(3) 0.047(3) 0.040(4) -0.006(3) 0.005(2) -0.002(2)
C9 0.050(3) 0.051(3) 0.043(4) -0.002(3) 0.004(3) -0.002(2)
C10 0.045(3) 0.041(3) 0.039(4) 0.004(3) 0.006(2) 0.003(2)
C11 0.047(3) 0.059(3) 0.042(4) 0.004(3) 0.007(3) 0.000(2)
C12 0.055(3) 0.062(3) 0.043(5) -0.002(3) 0.015(3) -0.002(3)
C13 0.057(3) 0.056(3) 0.053(5) -0.004(3) 0.010(3) -0.003(3)
C14 0.087(4) 0.058(3) 0.048(5) -0.010(3) 0.016(3) -0.016(3)
C15 0.109(5) 0.062(4) 0.032(5) 0.006(3) 0.013(4) -0.003(3)
C16 0.069(4) 0.071(4) 0.047(5) 0.002(3) -0.001(3) 0.015(3)
C17 0.083(4) 0.068(4) 0.044(5) -0.008(4) -0.005(3) -0.013(3)
C18 0.071(4) 0.078(4) 0.047(5) -0.004(3) 0.013(3) -0.017(3)
C19 0.080(4) 0.082(4) 0.048(5) -0.008(3) -0.003(3) 0.014(3)
C20 0.179(11) 0.110(7) 0.264(17) -0.025(8) -0.070(10) -0.013(8)
C21 0.130(9) 0.255(15) 0.223(18) -0.001(12) -0.039(9) -0.038(9)
C22 0.113(6) 0.113(6) 0.094(9) -0.029(6) 0.019(5) 0.017(5)
C23 0.140(8) 0.167(8) 0.071(9) -0.048(6) 0.011(6) -0.011(6)

loop_
_atom_type_symbol
_atom_type_description
_atom_type_scat_dispersion_real
_atom_type_scat_dispersion_imag
_atom_type_scat_source
C C 0.0033 0.0016 'International Tables Vol C Tables 4.2.6.8 and 6.1.1.4'
H H 0.0000 0.0000 'International Tables Vol C Tables 4.2.6.8 and 6.1.1.4'
N N 0.0061 0.0033 'International Tables Vol C Tables 4.2.6.8 and 6.1.1.4'
O O 0.0106 0.0060 'International Tables Vol C Tables 4.2.6.8 and 6.1.1.4'
P P 0.1023 0.0942 'International Tables Vol C Tables 4.2.6.8 and 6.1.1.4'

loop_
_geom_angle_atom_site_label_1
_geom_angle_atom_site_label_2
_geom_angle_atom_site_label_3
_geom_angle
O3 P1 O4 114.8(3)
O3 P1 O5 115.9(3)
O3 P1 C19 115.8(3)
O4 P1 O5 104.1(3)
O4 P1 C19 101.6(3)
O5 P1 C19 102.8(3)
C2 O1 C1 116.2(5)
C7 O2 H2 109.5
C20 O4 P1 123.1(6)
C22 O5 P1 124.8(5)
C12 N1 C13 119.7(5)
O1 C1 H1A 109.5
O1 C1 H1B 109.5
O1 C1 H1C 109.5
H1A C1 H1B 109.5
H1A C1 H1C 109.5
H1B C1 H1C 109.5
O1 C2 C3 113.7(6)
O1 C2 C11 126.4(5)
C11 C2 C3 119.8(5)
C2 C3 H3 119.7
C4 C3 C2 120.5(6)
C4 C3 H3 119.7
C3 C4 H4 120.0
C3 C4 C5 119.9(5)
C5 C4 H4 120.0
N C5 C4 121.2(5)
N C5 C10 118.5(5)
C10 C5 C4 120.3(5)
C5 N H 118.0
C7 N C5 124.0(5)
C7 N H 118.0
O2 C7 N 119.3(5)
O2 C7 C8 122.5(6)
N C7 C8 118.2(5)
C7 C8 C12 118.7(5)
C9 C8 C7 118.8(6)
C9 C8 C12 122.4(5)
C8 C9 H9 118.9
C8 C9 C10 122.2(5)
C10 C9 H9 118.9
C5 C10 C9 118.2(5)
C5 C10 C11 118.5(5)
C11 C10 C9 123.2(5)
C2 C11 C10 120.8(5)
C2 C11 H11 119.6
C10 C11 H11 119.6
N1 C12 C8 123.9(5)
N1 C12 H12 118.1
C8 C12 H12 118.1
C14 C13 N1 125.5(5)
C14 C13 C18 117.7(6)
C18 C13 N1 116.7(5)
C13 C14 H14 119.6
C15 C14 C13 120.7(5)
C15 C14 H14 119.6
C14 C15 H15 119.1
C14 C15 C16 121.8(6)
C16 C15 H15 119.1
C15 C16 C19 121.2(6)
C17 C16 C15 116.8(6)
C17 C16 C19 121.9(6)
C16 C17 H17 118.7
C18 C17 C16 122.5(6)
C18 C17 H17 118.7
C13 C18 H18 119.9
C17 C18 C13 120.3(6)
C17 C18 H18 119.9
P1 C19 H19A 109.2
P1 C19 H19B 109.2
C16 C19 P1 112.0(4)
C16 C19 H19A 109.2
C16 C19 H19B 109.2
H19A C19 H19B 107.9
O4 C20 H20A 108.3
O4 C20 H20B 108.3
H20A C20 H20B 107.4
C21 C20 O4 116.1(9)
C21 C20 H20A 108.3
C21 C20 H20B 108.3
C20 C21 H21A 109.5
C20 C21 H21B 109.5
C20 C21 H21C 109.5
H21A C21 H21B 109.5
H21A C21 H21C 109.5
H21B C21 H21C 109.5
O5 C22 H22A 108.5
O5 C22 H22B 108.5
O5 C22 C23 115.2(8)
H22A C22 H22B 107.5
C23 C22 H22A 108.5
C23 C22 H22B 108.5
C22 C23 H23A 109.5
C22 C23 H23B 109.5
C22 C23 H23C 109.5
H23A C23 H23B 109.5
H23A C23 H23C 109.5
H23B C23 H23C 109.5

loop_
_geom_bond_atom_site_label_1
_geom_bond_atom_site_label_2
_geom_bond_distance
P1 O3 1.463(4)
P1 O4 1.580(5)
P1 O5 1.581(5)
P1 C19 1.767(6)
O1 C1 1.440(6)
O1 C2 1.367(6)
O2 H2 0.8200
O2 C7 1.266(5)
O4 C20 1.431(11)
O5 C22 1.345(7)
N1 C12 1.261(6)
N1 C13 1.409(7)
C1 H1A 0.9600
C1 H1B 0.9600
C1 H1C 0.9600
C2 C3 1.406(7)
C2 C11 1.365(8)
C3 H3 0.9300
C3 C4 1.367(6)
C4 H4 0.9300
C4 C5 1.401(7)
C5 N 1.388(6)
C5 C10 1.397(6)
N H 0.8600
N C7 1.340(7)
C7 C8 1.446(7)
C8 C9 1.353(6)
C8 C12 1.455(7)
C9 H9 0.9300
C9 C10 1.419(7)
C10 C11 1.414(7)
C11 H11 0.9300
C12 H12 0.9300
C13 C14 1.383(7)
C13 C18 1.391(7)
C14 H14 0.9300
C14 C15 1.369(8)
C15 H15 0.9300
C15 C16 1.385(8)
C16 C17 1.371(8)
C16 C19 1.531(8)
C17 H17 0.9300
C17 C18 1.366(8)
C18 H18 0.9300
C19 H19A 0.9700
C19 H19B 0.9700
C20 H20A 0.9700
C20 H20B 0.9700
C20 C21 1.324(11)
C21 H21A 0.9600
C21 H21B 0.9600
C21 H21C 0.9600
C22 H22A 0.9700
C22 H22B 0.9700
C22 C23 1.419(10)
C23 H23A 0.9600
C23 H23B 0.9600
C23 H23C 0.9600

loop_
_geom_torsion_atom_site_label_1
_geom_torsion_atom_site_label_2
_geom_torsion_atom_site_label_3
_geom_torsion_atom_site_label_4
_geom_torsion
P1 O4 C20 C21 171.5(9)
P1 O5 C22 C23 -172.1(7)
O1 C2 C3 C4 177.6(4)
O1 C2 C11 C10 -176.7(4)
O2 C7 C8 C9 178.3(4)
O2 C7 C8 C12 1.2(7)
O3 P1 O4 C20 -22.7(9)
O3 P1 O5 C22 8.8(8)
O3 P1 C19 C16 -45.7(5)
O4 P1 O5 C22 -118.2(7)
O4 P1 C19 C16 79.3(5)
O5 P1 O4 C20 105.0(8)
O5 P1 C19 C16 -173.1(4)
N1 C13 C14 C15 -178.7(5)
N1 C13 C18 C17 178.2(5)
C1 O1 C2 C3 176.3(4)
C1 O1 C2 C11 -6.3(8)
C2 C3 C4 C5 -2.1(8)
C3 C2 C11 C10 0.5(7)
C3 C4 C5 N -177.4(4)
C3 C4 C5 C10 3.7(7)
C4 C5 N C7 -179.6(4)
C4 C5 C10 C9 178.4(4)
C4 C5 C10 C11 -3.1(7)
C5 N C7 O2 -179.1(4)
C5 N C7 C8 2.8(7)
C5 C10 C11 C2 1.1(7)
N C5 C10 C9 -0.5(6)
N C5 C10 C11 177.9(4)
N C7 C8 C9 -3.8(7)
N C7 C8 C12 179.2(4)
C7 C8 C9 C10 2.7(7)
C7 C8 C12 N1 -173.5(4)
C8 C9 C10 C5 -0.5(7)
C8 C9 C10 C11 -178.9(4)
C9 C8 C12 N1 9.6(8)
C9 C10 C11 C2 179.5(4)
C10 C5 N C7 -0.7(7)
C11 C2 C3 C4 0.1(8)
C12 N1 C13 C14 32.3(8)
C12 N1 C13 C18 -149.6(5)
C12 C8 C9 C10 179.6(4)
C13 N1 C12 C8 -176.3(4)
C13 C14 C15 C16 -0.7(9)
C14 C13 C18 C17 -3.6(8)
C14 C15 C16 C17 -1.7(9)
C14 C15 C16 C19 176.6(5)
C15 C16 C17 C18 1.4(9)
C15 C16 C19 P1 -87.6(6)
C16 C17 C18 C13 1.2(9)
C17 C16 C19 P1 90.6(6)
C18 C13 C14 C15 3.3(8)
C19 P1 O4 C20 -148.4(8)
C19 P1 O5 C22 136.2(7)
C19 C16 C17 C18 -176.8(5)
